data_2204891
loop_
_publ_author_name
'Zhao, Jing-Gui'
'Gu, Chang-Sheng'
'Gao, Shan'
'Huo, Li-Hua'
'Liu, Ji-Wei'

_publ_section_title
;<i>catena</i>-Poly[[[tetraaquacobalt(II)]-\m-4,4'-bipyridine-\k^2^<i>N</i>:<i>N</i>']
 3-carboxylatophenoxyacetate monohydrate]
;
_journal_issue 1
_journal_name_full 'Acta Crystallographica Section E'
_journal_page_first m33
_journal_page_last m35
_journal_paper_doi 10.1107/S1600536804031447
_journal_volume 61
_journal_year 2005
_chemical_formula_iupac '[Co (C10 H8 N2) (H2 O)4]2 (C9 H6 O5)2 , 2H2 O'
_chemical_formula_moiety '2C10 H16 Co N2 O4 2+ , 2C9 H6 O5 2- , 2H2 O'
_chemical_formula_sum 'C38 H48 Co2 N4 O20'
_chemical_formula_weight 998.66
_chemical_name_systematic
;
catena-Poly[bis[[tetraaquacobalt(II)]-\m-4,4'-bipyridine-\k^2^N:N']]
bis(3-carboxylatophenoxyacetate) dihydrate]
;
_space_group_IT_number 2
_symmetry_cell_setting triclinic
_symmetry_space_group_name_Hall '-P 1'
_symmetry_space_group_name_H-M 'P -1'
_atom_sites_solution_hydrogens geom
_atom_sites_solution_primary direct
_atom_sites_solution_secondary difmap
_cell_angle_alpha 108.72(3)
_cell_angle_beta 106.56(3)
_cell_angle_gamma 90.39(3)
_cell_formula_units_Z 1
_cell_length_a 9.2704(19)
_cell_length_b 11.161(2)
_cell_length_c 11.456(2)
_cell_measurement_reflns_used 9892
_cell_measurement_temperature 293(2)
_cell_measurement_theta_max 27.47
_cell_measurement_theta_min 3.17
_cell_volume 1069.7(5)
_computing_cell_refinement RAPID-AUTO
_computing_data_collection 'RAPID-AUTO (Rigaku, 1998)'
_computing_data_reduction 'CrystalStructure (Rigaku/MSC, 2002)'
_computing_molecular_graphics 'ORTEPII (Johnson, 1976)'
_computing_publication_material SHELXL97
_computing_structure_refinement 'SHELXL97 (Sheldrick, 1997)'
_computing_structure_solution 'SHELXS97 (Sheldrick, 1997)'
_diffrn_ambient_temperature 293(2)
_diffrn_detector_area_resol_mean 10
_diffrn_measured_fraction_theta_full 0.990
_diffrn_measured_fraction_theta_max 0.990
_diffrn_measurement_device_type 'Rigaku RAXIS-RAPID'
_diffrn_measurement_method \w
_diffrn_radiation_monochromator graphite
_diffrn_radiation_source 'fine-focus sealed tube'
_diffrn_radiation_type MoK\a
_diffrn_radiation_wavelength 0.71073
_diffrn_reflns_av_R_equivalents 0.0355
_diffrn_reflns_av_sigmaI/netI 0.0497
_diffrn_reflns_limit_h_max 12
_diffrn_reflns_limit_h_min -11
_diffrn_reflns_limit_k_max 14
_diffrn_reflns_limit_k_min -14
_diffrn_reflns_limit_l_max 13
_diffrn_reflns_limit_l_min -14
_diffrn_reflns_number 10238
_diffrn_reflns_theta_full 27.47
_diffrn_reflns_theta_max 27.47
_diffrn_reflns_theta_min 3.17
_diffrn_standards_decay_% 0
_exptl_absorpt_coefficient_mu 0.861
_exptl_absorpt_correction_T_max 0.867
_exptl_absorpt_correction_T_min 0.752
_exptl_absorpt_correction_type multi-scan
_exptl_absorpt_process_details '(ABSCOR; Higashi, 1995)'
_exptl_crystal_colour pink
_exptl_crystal_density_diffrn 1.550
_exptl_crystal_density_meas ?
_exptl_crystal_density_method .
_exptl_crystal_description prism
_exptl_crystal_F_000 518
_exptl_crystal_size_max 0.35
_exptl_crystal_size_mid 0.26
_exptl_crystal_size_min 0.17
_refine_diff_density_max 0.468
_refine_diff_density_min -0.273
_refine_ls_extinction_method none
_refine_ls_goodness_of_fit_ref 1.019
_refine_ls_hydrogen_treatment mixed
_refine_ls_matrix_type full
_refine_ls_number_parameters 322
_refine_ls_number_reflns 4851
_refine_ls_number_restraints 15
_refine_ls_restrained_S_all 1.017
_refine_ls_R_factor_all 0.0827
_refine_ls_R_factor_gt 0.0453
_refine_ls_shift/su_max 0.000
_refine_ls_shift/su_mean 0.000
_refine_ls_structure_factor_coef Fsqd
_refine_ls_weighting_details 'calc w = 1/[\s^2^(Fo^2^)+(0.0528P)^2^+0.1128P] where P=(Fo^2^+2Fc^2^)/3'
_refine_ls_weighting_scheme calc
_refine_ls_wR_factor_gt 0.0914
_refine_ls_wR_factor_ref 0.1014
_reflns_number_gt 3354
_reflns_number_total 4851
_reflns_threshold_expression I>2\s(I)
_cod_data_source_file hb6127.cif
_cod_data_source_block I
_cod_depositor_comments
;
The following automatic conversions were performed:
'_symmetry_cell_setting' value 'Triclinic' changed to 'triclinic'
according to '/home/saulius/struct/CIF-dictionaries/cif_core.dic'
dictionary named 'cif_core.dic' version 2.4.1 from 2010-06-29.

Automatic conversion script
Id: cif_fix_enum 1527 2010-12-29 10:47:43Z saulius 

The following automatic conversions were performed:

'_symmetry_cell_setting' value 'Triclinic' changed to 'triclinic'
according to /home/saulius/struct/CIF-dictionaries/cif_core.dic
dictionary named 'cif_core.dic' version 2.4.1 from 2010-06-29.

Automatic conversion script
Id: cif_fix_values 1715 2011-07-08 13:25:40Z adriana 
;
_cod_database_code 2204891
_cod_database_fobs_code 2204891

loop_
_symmetry_equiv_pos_as_xyz
'x, y, z'
'-x, -y, -z'

loop_
_atom_site_label
_atom_site_fract_x
_atom_site_fract_y
_atom_site_fract_z
_atom_site_U_iso_or_equiv
_atom_site_adp_type
_atom_site_calc_flag
_atom_site_refinement_flags
_atom_site_occupancy
_atom_site_type_symbol
Co1 0.5000 0.0000 0.5000 0.02366(14) Uani d S 1 Co
Co2 0.0000 0.5000 0.5000 0.02427(14) Uani d S 1 Co
N1 0.5048(2) -0.0134(2) 0.30845(18) 0.0269(5) Uani d . 1 N
N2 0.0033(2) 0.4929(2) 0.30999(19) 0.0297(5) Uani d . 1 N
O1 0.5676(2) 0.4537(2) 0.29218(19) 0.0453(5) Uani d . 1 O
O2 0.5628(2) 0.3304(2) 0.40838(18) 0.0400(5) Uani d . 1 O
O3 0.2008(2) 0.2175(2) -0.13621(18) 0.0413(5) Uani d . 1 O
O4 -0.0581(2) 0.1536(2) -0.44719(19) 0.0412(5) Uani d . 1 O
O5 0.1885(2) 0.2195(2) -0.36954(18) 0.0375(5) Uani d . 1 O
O1W 0.5460(3) 0.19619(19) 0.56310(18) 0.0395(5) Uani d D 1 O
O2W 0.2661(2) 0.0177(2) 0.44340(18) 0.0330(4) Uani d D 1 O
O3W -0.1927(2) 0.5941(2) 0.47880(16) 0.0315(4) Uani d D 1 O
O4W -0.1351(2) 0.32047(19) 0.41823(18) 0.0339(4) Uani d D 1 O
O5W 0.5067(2) 0.6593(2) 0.2071(2) 0.0496(6) Uani d D 1 O
C1 0.6198(3) 0.0447(3) 0.2917(2) 0.0330(6) Uani d . 1 C
C2 0.6226(3) 0.0524(3) 0.1741(2) 0.0326(6) Uani d . 1 C
C3 0.5020(3) -0.0043(3) 0.0637(2) 0.0257(6) Uani d . 1 C
C4 0.3831(3) -0.0679(3) 0.0804(2) 0.0384(7) Uani d . 1 C
C5 0.3887(3) -0.0691(3) 0.2022(2) 0.0373(7) Uani d . 1 C
C6 0.1273(3) 0.5294(3) 0.2877(2) 0.0337(7) Uani d . 1 C
C7 0.1312(3) 0.5345(3) 0.1698(2) 0.0324(6) Uani d . 1 C
C8 0.0005(3) 0.4979(3) 0.0649(2) 0.0279(6) Uani d . 1 C
C9 -0.1284(3) 0.4580(3) 0.0869(2) 0.0397(7) Uani d . 1 C
C10 -0.1225(3) 0.4563(3) 0.2081(2) 0.0394(7) Uani d . 1 C
C11 0.5074(3) 0.3640(3) 0.3113(2) 0.0312(6) Uani d . 1 C
C12 0.3649(3) 0.2911(3) 0.2100(2) 0.0288(6) Uani d . 1 C
C13 0.2567(3) 0.2326(3) 0.2415(3) 0.0385(7) Uani d . 1 C
C14 0.1245(4) 0.1716(3) 0.1467(3) 0.0462(8) Uani d . 1 C
C15 0.1000(3) 0.1629(3) 0.0190(3) 0.0404(7) Uani d . 1 C
C16 0.2109(3) 0.2197(3) -0.0126(2) 0.0330(6) Uani d . 1 C
C17 0.3406(3) 0.2850(3) 0.0829(3) 0.0310(6) Uani d . 1 C
C18 0.0645(3) 0.1631(3) -0.2347(3) 0.0355(7) Uani d . 1 C
C19 0.0666(3) 0.1810(3) -0.3601(3) 0.0304(6) Uani d . 1 C
H1W1 0.524(4) 0.239(3) 0.6296(18) 0.059 Uiso d D 1 H
H1W2 0.539(4) 0.238(3) 0.512(2) 0.059 Uiso d D 1 H
H2W1 0.204(3) -0.0445(17) 0.432(3) 0.049 Uiso d D 1 H
H2W2 0.245(3) 0.0853(15) 0.492(2) 0.049 Uiso d D 1 H
H3W1 -0.276(2) 0.549(2) 0.431(2) 0.047 Uiso d D 1 H
H3W2 -0.183(3) 0.6571(19) 0.454(3) 0.047 Uiso d D 1 H
H4W1 -0.2278(15) 0.324(3) 0.415(3) 0.051 Uiso d D 1 H
H4W2 -0.099(3) 0.268(2) 0.455(3) 0.051 Uiso d D 1 H
H5W1 0.517(4) 0.5858(17) 0.212(4) 0.074 Uiso d D 1 H
H5W2 0.591(2) 0.697(3) 0.217(4) 0.074 Uiso d D 1 H
H1 0.7033 0.0825 0.3636 0.040 Uiso calc R 1 H
H2 0.7056 0.0956 0.1692 0.039 Uiso calc R 1 H
H4 0.3000 -0.1096 0.0096 0.046 Uiso calc R 1 H
H5 0.3070 -0.1110 0.2105 0.045 Uiso calc R 1 H
H6 0.2168 0.5529 0.3560 0.040 Uiso calc R 1 H
H7 0.2208 0.5622 0.1607 0.039 Uiso calc R 1 H
H9 -0.2189 0.4323 0.0198 0.048 Uiso calc R 1 H
H10 -0.2104 0.4283 0.2197 0.047 Uiso calc R 1 H
H13 0.2730 0.2343 0.3260 0.046 Uiso calc R 1 H
H14 0.0502 0.1354 0.1689 0.055 Uiso calc R 1 H
H15 0.0111 0.1201 -0.0443 0.049 Uiso calc R 1 H
H17 0.4127 0.3254 0.0618 0.037 Uiso calc R 1 H
H18A -0.0195 0.2026 -0.2086 0.043 Uiso calc R 1 H
H18B 0.0497 0.0730 -0.2481 0.043 Uiso calc R 1 H

loop_
_atom_site_aniso_label
_atom_site_aniso_U_11
_atom_site_aniso_U_22
_atom_site_aniso_U_33
_atom_site_aniso_U_12
_atom_site_aniso_U_13
_atom_site_aniso_U_23
Co1 0.0284(3) 0.0296(3) 0.0157(2) -0.0014(2) 0.0078(2) 0.0102(2)
Co2 0.0292(3) 0.0297(3) 0.0155(2) -0.0005(2) 0.0068(2) 0.0097(2)
N1 0.0315(12) 0.0335(13) 0.0193(10) 0.0010(10) 0.0079(9) 0.0137(10)
N2 0.0335(12) 0.0399(15) 0.0188(10) 0.0027(11) 0.0095(9) 0.0124(10)
O1 0.0419(12) 0.0511(14) 0.0420(11) -0.0151(10) -0.0012(9) 0.0271(11)
O2 0.0403(11) 0.0493(13) 0.0363(10) -0.0024(10) 0.0074(9) 0.0261(10)
O3 0.0346(10) 0.0596(15) 0.0300(10) -0.0048(10) 0.0054(9) 0.0194(10)
O4 0.0309(10) 0.0531(14) 0.0402(11) -0.0052(9) -0.0007(9) 0.0266(10)
O5 0.0333(10) 0.0431(12) 0.0381(10) -0.0027(9) 0.0099(9) 0.0176(9)
O1W 0.0606(13) 0.0333(12) 0.0313(10) 0.0013(10) 0.0205(10) 0.0142(9)
O2W 0.0313(10) 0.0403(12) 0.0303(9) -0.0001(9) 0.0119(8) 0.0137(9)
O3W 0.0333(10) 0.0349(12) 0.0260(9) 0.0004(9) 0.0066(8) 0.0121(8)
O4W 0.0323(10) 0.0372(12) 0.0325(9) -0.0026(9) 0.0044(9) 0.0168(9)
O5W 0.0456(12) 0.0477(15) 0.0565(13) 0.0062(11) 0.0123(12) 0.0218(12)
C1 0.0365(15) 0.0434(18) 0.0188(12) -0.0053(13) 0.0057(11) 0.0127(12)
C2 0.0321(14) 0.0453(18) 0.0230(12) -0.0065(13) 0.0077(11) 0.0157(12)
C3 0.0348(14) 0.0283(15) 0.0179(11) 0.0057(12) 0.0115(11) 0.0097(11)
C4 0.0373(16) 0.055(2) 0.0189(12) -0.0146(14) 0.0025(11) 0.0128(13)
C5 0.0370(15) 0.054(2) 0.0229(12) -0.0091(14) 0.0090(12) 0.0161(13)
C6 0.0305(15) 0.0498(19) 0.0224(12) 0.0014(13) 0.0059(11) 0.0161(13)
C7 0.0301(14) 0.0479(18) 0.0235(12) 0.0041(13) 0.0121(11) 0.0144(12)
C8 0.0319(14) 0.0353(16) 0.0196(12) 0.0059(13) 0.0103(11) 0.0111(11)
C9 0.0313(15) 0.067(2) 0.0218(12) -0.0015(15) 0.0063(11) 0.0185(14)
C10 0.0338(15) 0.062(2) 0.0258(13) -0.0029(14) 0.0110(12) 0.0177(14)
C11 0.0322(14) 0.0339(16) 0.0311(13) 0.0030(12) 0.0120(12) 0.0138(12)
C12 0.0251(13) 0.0263(15) 0.0348(14) 0.0030(11) 0.0093(11) 0.0096(12)
C13 0.0419(16) 0.0446(18) 0.0310(13) -0.0003(14) 0.0134(13) 0.0135(13)
C14 0.0421(17) 0.057(2) 0.0437(16) -0.0108(15) 0.0204(14) 0.0158(16)
C15 0.0333(15) 0.0475(19) 0.0392(15) -0.0057(13) 0.0085(13) 0.0152(14)
C16 0.0289(14) 0.0394(18) 0.0320(14) 0.0044(12) 0.0068(12) 0.0159(13)
C17 0.0291(13) 0.0320(15) 0.0363(14) 0.0029(11) 0.0131(12) 0.0144(12)
C18 0.0283(14) 0.0445(18) 0.0347(14) -0.0004(13) 0.0037(12) 0.0198(13)
C19 0.0328(14) 0.0236(14) 0.0356(14) 0.0030(11) 0.0079(12) 0.0132(12)

loop_
_atom_type_symbol
_atom_type_description
_atom_type_scat_dispersion_real
_atom_type_scat_dispersion_imag
_atom_type_scat_source
C C 0.0033 0.0016 'International Tables Vol C Tables 4.2.6.8 and 6.1.1.4'
H H 0.0000 0.0000 'International Tables Vol C Tables 4.2.6.8 and 6.1.1.4'
N N 0.0061 0.0033 'International Tables Vol C Tables 4.2.6.8 and 6.1.1.4'
O O 0.0106 0.0060 'International Tables Vol C Tables 4.2.6.8 and 6.1.1.4'
Co Co 0.3494 0.9721 'International Tables Vol C Tables 4.2.6.8 and 6.1.1.4'

loop_
_geom_angle_atom_site_label_1
_geom_angle_atom_site_label_2
_geom_angle_atom_site_label_3
_geom_angle_site_symmetry_1
_geom_angle_site_symmetry_3
_geom_angle
_geom_angle_publ_flag
N1 Co1 N1 2_656 . 180.0 no
N2 Co2 N2 2_566 . 180.0 no
O1W Co1 N1 . . 90.78(8) no
O1W Co1 N1 2_656 . 89.22(8) no
O1W Co1 O1W . 2_656 180.00 no
O1W Co1 O2W . . 89.93(9) no
O1W Co1 O2W 2_656 . 90.07(9) no
O2W Co1 N1 2_656 . 90.69(8) no
O2W Co1 N1 . . 89.31(8) no
O2W Co1 O2W 2_656 . 180.0 no
O3W Co2 N2 . . 89.86(8) no
O3W Co2 N2 2_566 . 90.14(8) no
O3W Co2 O3W . 2_566 180.0 no
O3W Co2 O4W . . 90.75(8) no
O3W Co2 O4W 2_566 . 89.25(8) no
O4W Co2 N2 2_566 . 89.60(9) no
O4W Co2 N2 . . 90.40(9) no
O4W Co2 O4W 2_566 . 180.0 no
Co1 O1W H1W1 . . 118(2) no
Co1 O1W H1W2 . . 123(2) no
Co1 O2W H2W1 . . 119(2) no
Co1 O2W H2W2 . . 112(2) no
Co2 O3W H3W1 . . 117(2) no
Co2 O3W H3W2 . . 112(2) no
Co2 O4W H4W1 . . 115(2) no
Co2 O4W H4W2 . . 113(2) no
N1 C1 C2 . . 124.2(2) no
N1 C1 H1 . . 117.9 no
N1 C5 C4 . . 123.7(3) no
N1 C5 H5 . . 118.2 no
N2 C6 C7 . . 124.2(2) no
N2 C6 H6 . . 117.9 no
N2 C10 C9 . . 123.5(3) no
N2 C10 H10 . . 118.2 no
O1 C11 O2 . . 123.2(3) no
O1 C11 C12 . . 117.5(2) no
O2 C11 C12 . . 119.3(3) no
O3 C16 C15 . . 124.5(2) no
O3 C18 C19 . . 110.8(2) no
O3 C18 H18A . . 109.5 no
O3 C18 H18B . . 109.5 no
O4 C19 C18 . . 115.1(2) no
O5 C19 O4 . . 125.6(2) no
O5 C19 C18 . . 119.3(2) no
O1W Co1 N1 . 2_656 89.22(8) no
O1W Co1 N1 2_656 2_656 90.78(8) no
O1W Co1 O2W . 2_656 90.07(9) no
O1W Co1 O2W 2_656 2_656 89.93(9) no
O2W Co1 N1 2_656 2_656 89.31(8) no
O2W Co1 N1 . 2_656 90.69(8) no
O3W Co2 N2 . 2_566 90.14(8) no
O3W Co2 N2 2_566 2_566 89.86(8) no
O3W Co2 O4W . 2_566 89.25(8) no
O3W Co2 O4W 2_566 2_566 90.75(8) no
O4W Co2 N2 2_566 2_566 90.40(9) no
O4W Co2 N2 . 2_566 89.60(9) no
C1 N1 Co1 . . 121.03(16) no
C1 N1 C5 . . 116.0(2) no
C1 C2 C3 . . 120.1(3) no
C1 C2 H2 . . 119.9 no
C2 C1 H1 . . 117.9 no
C2 C3 C4 . . 115.8(2) no
C2 C3 C3 . 2_655 122.1(3) no
C3 C2 H2 . . 119.9 no
C3 C4 H4 . . 119.9 no
C4 C3 C3 . 2_655 122.1(3) no
C4 C5 H5 . . 118.2 no
C5 N1 Co1 . . 122.68(17) no
C5 C4 C3 . . 120.2(2) no
C5 C4 H4 . . 119.9 no
C6 N2 Co2 . . 122.54(16) no
C6 N2 C10 . . 116.0(2) no
C6 C7 C8 . . 119.7(3) no
C6 C7 H7 . . 120.2 no
C7 C6 H6 . . 117.9 no
C7 C8 C9 . . 116.4(2) no
C7 C8 C8 . 2_565 121.5(3) no
C8 C7 H7 . . 120.2 no
C8 C9 H9 . . 119.9 no
C9 C8 C8 . 2_565 122.1(3) no
C9 C10 H10 . . 118.2 no
C10 N2 Co2 . . 121.35(18) no
C10 C9 C8 . . 120.2(2) no
C10 C9 H9 . . 119.9 no
C12 C13 H13 . . 120.2 no
C12 C17 H17 . . 119.6 no
C13 C12 C17 . . 119.6(3) no
C13 C12 C11 . . 121.4(2) no
C13 C14 C15 . . 121.5(3) no
C13 C14 H14 . . 119.3 no
C14 C13 C12 . . 119.5(3) no
C14 C13 H13 . . 120.2 no
C14 C15 C16 . . 118.7(3) no
C14 C15 H15 . . 120.6 no
C15 C14 H14 . . 119.3 no
C16 O3 C18 . . 117.7(2) no
C16 C15 H15 . . 120.6 no
C16 C17 C12 . . 120.7(3) no
C16 C17 H17 . . 119.6 no
C17 C12 C11 . . 119.0(2) no
C17 C16 O3 . . 115.5(2) no
C17 C16 C15 . . 119.9(2) no
C19 C18 H18A . . 109.5 no
C19 C18 H18B . . 109.5 no
H1W1 O1W H1W2 . . 110.8(16) no
H2W1 O2W H2W2 . . 109.3(16) no
H3W1 O3W H3W2 . . 108.4(15) no
H4W1 O4W H4W2 . . 109.4(16) no
H5W1 O5W H5W2 . . 111(4) no
H18A C18 H18B . . 108.1 no

loop_
_geom_bond_atom_site_label_1
_geom_bond_atom_site_label_2
_geom_bond_site_symmetry_2
_geom_bond_distance
_geom_bond_publ_flag
Co1 N1 . 2.1644(19) yes
Co2 N2 . 2.161(2) yes
Co1 O1W . 2.072(2) yes
Co1 O2W . 2.1089(19) yes
Co2 O3W . 2.0723(19) yes
Co2 O4W . 2.134(2) yes
O1 C11 . 1.250(3) n
O2 C11 . 1.259(3) n
O4 C19 . 1.252(3) n
O5 C19 . 1.251(3) n
Co1 N1 2_656 2.1644(19) no
Co2 N2 2_566 2.161(2) no
Co1 O1W 2_656 2.072(2) no
Co1 O2W 2_656 2.1089(19) no
Co2 O3W 2_566 2.0723(19) no
Co2 O4W 2_566 2.134(2) no
N1 C1 . 1.335(3) no
N1 C5 . 1.336(3) no
N2 C6 . 1.334(3) no
N2 C10 . 1.342(3) no
O3 C16 . 1.385(3) no
O3 C18 . 1.406(3) no
O1W H1W1 . 0.84(3) no
O1W H1W2 . 0.85(3) no
O2W H2W1 . 0.85(3) no
O2W H2W2 . 0.85(3) no
O3W H3W1 . 0.85(3) no
O3W H3W2 . 0.85(3) no
O4W H4W1 . 0.85(3) no
O4W H4W2 . 0.85(3) no
O5W H5W1 . 0.85(2) no
O5W H5W2 . 0.85(3) no
C1 C2 . 1.384(3) no
C1 H1 . 0.9300 no
C2 C3 . 1.386(4) no
C2 H2 . 0.9300 no
C3 C3 2_655 1.483(4) no
C3 C4 . 1.397(4) no
C4 C5 . 1.386(3) no
C4 H4 . 0.9300 no
C5 H5 . 0.9300 no
C6 C7 . 1.381(3) no
C6 H6 . 0.9300 no
C7 C8 . 1.388(4) no
C7 H7 . 0.9300 no
C8 C8 2_565 1.500(4) no
C8 C9 . 1.388(4) no
C9 C10 . 1.380(4) no
C9 H9 . 0.9300 no
C10 H10 . 0.9300 no
C11 C12 . 1.504(4) no
C12 C13 . 1.382(4) no
C12 C17 . 1.388(4) no
C13 C14 . 1.379(4) no
C13 H13 . 0.9300 no
C14 C15 . 1.385(4) no
C14 H14 . 0.9300 no
C15 C16 . 1.393(4) no
C15 H15 . 0.9300 no
C16 C17 . 1.379(4) no
C17 H17 . 0.9300 no
C18 C19 . 1.519(4) no
C18 H18A . 0.9700 no
C18 H18B . 0.9700 no

loop_
_geom_hbond_atom_site_label_D
_geom_hbond_atom_site_label_H
_geom_hbond_atom_site_label_A
_geom_hbond_site_symmetry_A
_geom_hbond_distance_DH
_geom_hbond_distance_HA
_geom_hbond_distance_DA
_geom_hbond_angle_DHA
_geom_hbond_publ_flag
O1W H1W1 O5W 2_666 0.84(3) 1.95(3) 2.791(3) 174(3) yes
O1W H1W2 O2 . 0.85(3) 1.86(3) 2.696(3) 170(3) yes
O2W H2W1 O4 2 0.85(3) 1.89(3) 2.726(3) 164(3) yes
O2W H2W2 O5 1_556 0.85(3) 1.99(3) 2.826(3) 168(3) yes
O3W H3W1 O1 1_455 0.85(3) 1.83(3) 2.657(3) 164(3) yes
O3W H3W2 O5 2_565 0.85(3) 1.91(3) 2.756(3) 170(3) yes
O4W H4W1 O2 1_455 0.85(3) 1.92(3) 2.774(3) 179(3) yes
O4W H4W2 O4 1_556 0.85(3) 1.93(3) 2.754(3) 167(2) yes
O5W H5W1 O1 . 0.85(2) 1.97(3) 2.771(3) 159(3) yes
O5W H5W2 O3 2_665 0.85(3) 2.66(3) 3.440(3) 154(3) yes
O5W H5W2 O5 2_665 0.85(3) 2.23(2) 2.938(3) 141(3) yes

loop_
_geom_torsion_atom_site_label_1
_geom_torsion_atom_site_label_2
_geom_torsion_atom_site_label_3
_geom_torsion_atom_site_label_4
_geom_torsion_site_symmetry_1
_geom_torsion_site_symmetry_4
_geom_torsion
_geom_torsion_publ_flag
Co1 N1 C1 C2 . . -172.4(2) no
Co1 N1 C5 C4 . . 173.4(2) no
Co2 N2 C6 C7 . . -175.3(2) no
Co2 N2 C10 C9 . . 175.7(3) no
N1 C1 C2 C3 . . -1.1(5) no
N2 C6 C7 C8 . . -1.2(5) no
O1 C11 C12 C13 . . -151.4(3) no
O1 C11 C12 C17 . . 27.3(4) no
O2 C11 C12 C13 . . 30.7(4) no
O2 C11 C12 C17 . . -150.7(3) no
O3 C16 C17 C12 . . -178.5(2) no
O3 C18 C19 O4 . . -169.3(2) no
O3 C18 C19 O5 . . 11.4(4) no
O1W Co1 N1 C1 . . 49.9(2) no
O1W Co1 N1 C1 2_656 . -130.1(2) no
O1W Co1 N1 C5 . . -123.7(2) no
O1W Co1 N1 C5 2_656 . 56.3(2) no
O2W Co1 N1 C1 2_656 . -40.2(2) no
O2W Co1 N1 C1 . . 139.8(2) no
O2W Co1 N1 C5 2_656 . 146.2(2) no
O2W Co1 N1 C5 . . -33.8(2) no
O3W Co2 N2 C6 . . 130.2(2) no
O3W Co2 N2 C6 2_566 . -49.8(2) no
O3W Co2 N2 C10 . . -46.8(2) no
O3W Co2 N2 C10 2_566 . 133.2(2) no
O4W Co2 N2 C6 2_566 . 40.9(2) no
O4W Co2 N2 C6 . . -139.1(2) no
O4W Co2 N2 C10 2_566 . -136.1(2) no
O4W Co2 N2 C10 . . 43.9(2) no
C1 N1 C5 C4 . . -0.5(4) no
C1 C2 C3 C3 . 2_655 178.3(3) no
C1 C2 C3 C4 . . -0.5(4) no
C2 C3 C4 C5 . . 1.6(4) no
C3 C4 C5 N1 . . -1.1(5) no
C3 C3 C4 C5 2_655 . -177.3(3) no
C5 N1 C1 C2 . . 1.6(4) no
C6 N2 C10 C9 . . -1.5(5) no
C6 C7 C8 C8 . 2_565 179.9(3) no
C6 C7 C8 C9 . . 0.1(4) no
C7 C8 C9 C10 . . 0.1(5) no
C8 C9 C10 N2 . . 0.6(5) no
C8 C8 C9 C10 2_565 . -179.7(3) no
C10 N2 C6 C7 . . 1.8(4) no
C11 C12 C13 C14 . . 177.1(3) no
C11 C12 C17 C16 . . -179.6(3) no
C12 C13 C14 C15 . . 2.7(5) no
C13 C12 C17 C16 . . -0.9(4) no
C13 C14 C15 C16 . . -1.3(5) no
C14 C15 C16 O3 . . 179.6(3) no
C14 C15 C16 C17 . . -1.2(4) no
C15 C16 C17 C12 . . 2.3(4) no
C16 O3 C18 C19 . . 174.0(2) no
C17 C12 C13 C14 . . -1.6(4) no
C18 O3 C16 C15 . . 5.3(4) no
C18 O3 C16 C17 . . -173.9(3) no
